data_4512617
loop_
_publ_author_name
'Zheng, Sheng-Run'
'Pan, Mei'
'Wu, Kai'
'Chen, Ling'
'Jiang, Ji-Jun'
'Wang, Da-Wei'
'Shi, Jian-Ying'
'Su, Cheng-Yong'

_publ_section_title
;
 Assembly of Binuclear, Tetranuclear, and Multinuclear Complexes from
 Pincer-Like Mononuclear Metallotectons: Structural Diversity Dependent on
 Precursors
;
_journal_issue 2
_journal_name_full 'Crystal Growth &amp; Design'
_journal_page_first 625
_journal_paper_doi 10.1021/cg501306n
_journal_volume 15
_journal_year 2015
_chemical_formula_sum 'C32 H34 N10 Ni O8'
_chemical_formula_weight 745.40
_chemical_name_systematic
; 
 ? 
;
_space_group_IT_number 14
_symmetry_cell_setting monoclinic
_symmetry_space_group_name_Hall '-P 2yn'
_symmetry_space_group_name_H-M 'P 1 21/n 1'
_atom_sites_solution_hydrogens geom
_atom_sites_solution_primary direct
_atom_sites_solution_secondary difmap
_audit_creation_method SHELXL-97
_cell_angle_alpha 90.00
_cell_angle_beta 98.536(4)
_cell_angle_gamma 90.00
_cell_formula_units_Z 4
_cell_length_a 12.0107(4)
_cell_length_b 16.2421(8)
_cell_length_c 17.5907(6)
_cell_measurement_reflns_used 3794
_cell_measurement_temperature 150(2)
_cell_measurement_theta_max 30.0050
_cell_measurement_theta_min 2.5383
_cell_volume 3393.6(2)
_computing_cell_refinement
;
CrysAlis RED, Oxford Diffraction Ltd.,
Version 1.171.31.7 (release 18-10-2006 CrysAlis171 .NET)
(compiled Oct 18 2006,16:28:17)
;
_computing_data_collection
;
CrysAlis CCD, Oxford Diffraction Ltd.,
Version 1.171.31.7 (release 18-10-2006 CrysAlis171 .NET)
(compiled Oct 18 2006,16:28:17)
;
_computing_data_reduction
;
CrysAlis RED, Oxford Diffraction Ltd.,
Version 1.171.31.7 (release 18-10-2006 CrysAlis171 .NET)
(compiled Oct 18 2006,16:28:17)
;
_computing_structure_refinement 'SHELXL-97 (Sheldrick, 1997)'
_computing_structure_solution 'SHELXS-97 (Sheldrick, 1990)'
_diffrn_ambient_temperature 150(2)
_diffrn_detector_area_resol_mean 16.0855
_diffrn_measured_fraction_theta_full 0.975
_diffrn_measured_fraction_theta_max 0.975
_diffrn_measurement_device_type 'Gemini S Ultra'
_diffrn_measurement_method '\w and \p scan'
_diffrn_radiation_monochromator graphite
_diffrn_radiation_source 'Enhance (Mo) X-ray Source'
_diffrn_radiation_type MoK\a
_diffrn_radiation_wavelength 0.71073
_diffrn_reflns_av_R_equivalents 0.0384
_diffrn_reflns_av_sigmaI/netI 0.1094
_diffrn_reflns_limit_h_max 10
_diffrn_reflns_limit_h_min -14
_diffrn_reflns_limit_k_max 17
_diffrn_reflns_limit_k_min -19
_diffrn_reflns_limit_l_max 19
_diffrn_reflns_limit_l_min -21
_diffrn_reflns_number 13573
_diffrn_reflns_theta_full 26.00
_diffrn_reflns_theta_max 26.00
_diffrn_reflns_theta_min 2.55
_exptl_absorpt_coefficient_mu 0.638
_exptl_absorpt_correction_T_max 0.9103
_exptl_absorpt_correction_T_min 0.8316
_exptl_absorpt_correction_type multi-scan
_exptl_crystal_colour green
_exptl_crystal_density_diffrn 1.459
_exptl_crystal_density_method 'not measured'
_exptl_crystal_description block
_exptl_crystal_F_000 1552
_exptl_crystal_size_max 0.30
_exptl_crystal_size_mid 0.27
_exptl_crystal_size_min 0.15
_refine_diff_density_max 0.842
_refine_diff_density_min -0.911
_refine_diff_density_rms 0.096
_refine_ls_extinction_method none
_refine_ls_goodness_of_fit_ref 1.025
_refine_ls_hydrogen_treatment constr
_refine_ls_matrix_type full
_refine_ls_number_parameters 471
_refine_ls_number_reflns 6495
_refine_ls_number_restraints 72
_refine_ls_restrained_S_all 1.027
_refine_ls_R_factor_all 0.1451
_refine_ls_R_factor_gt 0.0860
_refine_ls_shift/su_max 0.000
_refine_ls_shift/su_mean 0.000
_refine_ls_structure_factor_coef Fsqd
_refine_ls_weighting_details 'calc w=1/[\s^2^(Fo^2^)+(0.1489P)^2^+0.0000P] where P=(Fo^2^+2Fc^2^)/3'
_refine_ls_weighting_scheme calc
_refine_ls_wR_factor_gt 0.2301
_refine_ls_wR_factor_ref 0.2557
_reflns_number_gt 3845
_reflns_number_total 6495
_reflns_threshold_expression >2sigma(I)
_cod_data_source_file cg501306n_si_001.cif
_cod_data_source_block complex8
_cod_depositor_comments
;
The following automatic conversions were performed:

'_symmetry_cell_setting' value 'Monoclinic' changed to 'monoclinic'
according to
/usr/data/users/saulius/crontab/automatic-downloads/rss-feeds/ACS/lib/dictionaries/cif_core.dic
dictionary named 'cif_core.dic' version 2.4.2 from 2011-04-26.

Automatic conversion script
Id: cif_fix_values 3008 2015-01-20 13:52:24Z robertas 

 Adding full bibliography for 4512610--4512617.cif.
;
_cod_original_sg_symbol_H-M 'P2(1)/n  '
_cod_database_code 4512617

loop_
_symmetry_equiv_pos_as_xyz
'x, y, z'
'-x+1/2, y+1/2, -z+1/2'
'-x, -y, -z'
'x-1/2, -y-1/2, z-1/2'

loop_
_atom_site_label
_atom_site_type_symbol
_atom_site_fract_x
_atom_site_fract_y
_atom_site_fract_z
_atom_site_U_iso_or_equiv
_atom_site_adp_type
_atom_site_occupancy
_atom_site_symmetry_multiplicity
_atom_site_calc_flag
_atom_site_refinement_flags
_atom_site_disorder_assembly
_atom_site_disorder_group
Ni1 Ni 0.69650(6) 0.26331(5) 0.94766(4) 0.0266(3) Uani 1 1 d . . .
C1 C 0.9435(5) 0.2162(4) 1.0489(3) 0.0301(15) Uani 1 1 d . . .
C2 C 0.9680(6) 0.1339(5) 1.0379(4) 0.0451(18) Uani 1 1 d . . .
H2A H 0.9197 0.1000 1.0056 0.054 Uiso 1 1 calc R . .
C3 C 1.0682(7) 0.1056(6) 1.0776(5) 0.063(3) Uani 1 1 d . . .
H3A H 1.0879 0.0510 1.0707 0.076 Uiso 1 1 calc R . .
C4 C 1.1403(7) 0.1532(6) 1.1265(5) 0.059(2) Uani 1 1 d . . .
H4A H 1.2049 0.1295 1.1533 0.071 Uiso 1 1 calc R . .
C5 C 1.1197(7) 0.2344(6) 1.1369(5) 0.058(2) Uani 1 1 d . . .
H5A H 1.1694 0.2671 1.1693 0.070 Uiso 1 1 calc R . .
C6 C 1.0192(6) 0.2665(5) 1.0960(4) 0.0418(17) Uani 1 1 d . . .
C7 C 0.8777(5) 0.3394(4) 1.0424(3) 0.0268(14) Uani 1 1 d . . .
C8 C 0.8373(8) 0.4954(5) 1.0427(4) 0.063(2) Uani 1 1 d . . .
H8A H 0.7825 0.5336 1.0182 0.095 Uiso 1 1 calc R . .
H8B H 0.9103 0.5095 1.0306 0.095 Uiso 1 1 calc R . .
H8C H 0.8386 0.4976 1.0973 0.095 Uiso 1 1 calc R . .
C9 C 0.8068(6) 0.4097(4) 1.0143(3) 0.0326(15) Uani 1 1 d . . .
C10 C 0.6458(6) 0.4535(5) 0.9266(4) 0.053(2) Uani 1 1 d . . .
H10A H 0.6860 0.5048 0.9232 0.063 Uiso 1 1 calc R A 1
H10B H 0.5857 0.4629 0.9568 0.063 Uiso 1 1 calc R A 1
C12 C 0.5196(8) 0.3580(7) 0.8313(4) 0.076(3) Uani 1 1 d . . .
H12A H 0.4962 0.3491 0.7767 0.092 Uiso 1 1 calc R B 1
H12B H 0.4534 0.3750 0.8527 0.092 Uiso 1 1 calc R B 1
C13 C 0.4021(7) 0.2047(8) 0.7823(5) 0.093(4) Uani 1 1 d . C .
H13A H 0.3828 0.2583 0.7613 0.139 Uiso 1 1 calc R . .
H13B H 0.3402 0.1832 0.8050 0.139 Uiso 1 1 calc R . .
H13C H 0.4180 0.1686 0.7421 0.139 Uiso 1 1 calc R . .
C14 C 0.5042(6) 0.2113(7) 0.8427(4) 0.057(3) Uani 1 1 d . . .
C15 C 0.5487(6) 0.1383(6) 0.8820(5) 0.053(2) Uani 1 1 d U C .
C16 C 0.6542(7) 0.0622(5) 0.9694(5) 0.054(2) Uani 1 1 d U C .
C17 C 0.7228(8) 0.0315(5) 1.0318(6) 0.063(3) Uani 1 1 d . . .
H17A H 0.7703 0.0656 1.0644 0.076 Uiso 1 1 calc R . .
C18 C 0.7190(8) -0.0525(5) 1.0448(7) 0.081(3) Uani 1 1 d . . .
H18A H 0.7666 -0.0744 1.0864 0.097 Uiso 1 1 calc R . .
C19 C 0.6513(9) -0.1033(7) 1.0010(7) 0.085(3) Uani 1 1 d . . .
H19A H 0.6548 -0.1592 1.0126 0.101 Uiso 1 1 calc R . .
C20 C 0.5760(8) -0.0772(6) 0.9393(6) 0.069(3) Uani 1 1 d U . .
H20A H 0.5269 -0.1126 0.9093 0.083 Uiso 1 1 calc R . .
C21 C 0.5798(8) 0.0070(6) 0.9256(6) 0.068(2) Uani 1 1 d U C .
C22 C 0.8520(5) 0.3105(4) 0.8340(4) 0.0399(17) Uani 1 1 d . C .
H22A H 0.8471 0.3607 0.8588 0.048 Uiso 1 1 calc R . .
C23 C 0.9197(6) 0.3059(5) 0.7759(4) 0.0416(17) Uani 1 1 d . . .
H23A H 0.9604 0.3514 0.7634 0.050 Uiso 1 1 calc R . .
C24 C 0.9248(5) 0.2314(4) 0.7371(3) 0.0334(15) Uani 1 1 d . . .
C25 C 0.8651(6) 0.1660(4) 0.7591(4) 0.0472(19) Uani 1 1 d . . .
H25A H 0.8664 0.1153 0.7347 0.057 Uiso 1 1 calc R . .
C26 C 0.8019(6) 0.1773(4) 0.8191(4) 0.0420(17) Uani 1 1 d . C .
H26A H 0.7627 0.1322 0.8342 0.050 Uiso 1 1 calc R . .
C27 C 0.9894(5) 0.2262(4) 0.6711(3) 0.0324(15) Uani 1 1 d . . .
C28 C 1.0991(5) 0.2591(4) 0.6779(4) 0.0371(16) Uani 1 1 d . . .
H28A H 1.1339 0.2813 0.7241 0.045 Uiso 1 1 calc R . .
C29 C 1.1536(5) 0.2575(4) 0.6139(4) 0.0364(16) Uani 1 1 d . . .
H29A H 1.2259 0.2793 0.6185 0.044 Uiso 1 1 calc R . .
C30 C 1.0049(5) 0.1971(4) 0.5407(3) 0.0331(15) Uani 1 1 d . . .
H30A H 0.9706 0.1776 0.4933 0.040 Uiso 1 1 calc R . .
C31 C 0.9443(5) 0.1939(4) 0.6028(3) 0.0350(16) Uani 1 1 d . . .
H31A H 0.8734 0.1696 0.5969 0.042 Uiso 1 1 calc R . .
C32 C 0.1606(8) 0.2779(6) -0.0722(6) 0.074(3) Uani 1 1 d . . .
H32A H 0.1696 0.2400 -0.0299 0.110 Uiso 1 1 calc R . .
H32B H 0.1311 0.2492 -0.1186 0.110 Uiso 1 1 calc R . .
H32C H 0.1094 0.3208 -0.0628 0.110 Uiso 1 1 calc R . .
N1 N 0.8531(4) 0.2650(3) 1.0173(3) 0.0259(11) Uani 1 1 d . . .
N2 N 0.9760(4) 0.3437(3) 1.0898(3) 0.0373(13) Uani 1 1 d . . .
H2B H 1.0059 0.3872 1.1121 0.045 Uiso 1 1 calc R . .
N3 N 0.7235(4) 0.3900(3) 0.9638(3) 0.0327(13) Uani 1 1 d . . .
N4 N 0.5554(4) 0.2800(4) 0.8650(3) 0.0437(16) Uani 1 1 d . . .
N5 N 0.6344(4) 0.1432(4) 0.9385(3) 0.0425(15) Uani 1 1 d U . .
N6 N 0.5150(6) 0.0575(5) 0.8720(4) 0.072(2) Uani 1 1 d U . .
H6A H 0.4617 0.0405 0.8375 0.086 Uiso 1 1 calc R C .
N7 N 0.7945(4) 0.2475(3) 0.8555(3) 0.0336(13) Uani 1 1 d . . .
N8 N 1.1084(4) 0.2264(3) 0.5461(3) 0.0287(12) Uani 1 1 d . . .
N9 N 0.1391(6) 0.4754(4) 0.2030(3) 0.0465(16) Uani 1 1 d . . .
O1 O 0.0821(10) 0.4203(9) 0.2200(5) 0.229(8) Uani 1 1 d . . .
O2 O 0.1291(11) 0.4802(7) 0.1396(4) 0.205(7) Uani 1 1 d . . .
O3 O 0.2045(5) 0.5074(3) 0.2526(3) 0.0678(16) Uani 1 1 d . . .
N10 N 0.2892(8) -0.0389(7) 0.7328(5) 0.087(3) Uani 1 1 d . . .
O4 O 0.2425(17) 0.0244(10) 0.7127(14) 0.361(17) Uani 1 1 d . . .
O5 O 0.3644(19) -0.0346(13) 0.7688(12) 0.380(16) Uani 1 1 d . . .
O6 O 0.2475(13) -0.0922(7) 0.7068(6) 0.187(6) Uani 1 1 d . . .
O7 O 0.2665(5) 0.3127(4) -0.0802(4) 0.0739(17) Uani 1 1 d . . .
H7 H 0.2571 0.3524 -0.1093 0.111 Uiso 1 1 calc R . .
C11 C 0.5924(9) 0.4212(8) 0.8389(6) 0.047(3) Uani 0.65 1 d P C 1
C11' C 0.5458(18) 0.4426(14) 0.8909(13) 0.054(6) Uani 0.35 1 d P C 2
O8 O 0.9199(16) -0.0735(17) 1.1994(14) 0.447(19) Uani 1 1 d . . .

loop_
_atom_site_aniso_label
_atom_site_aniso_U_11
_atom_site_aniso_U_22
_atom_site_aniso_U_33
_atom_site_aniso_U_23
_atom_site_aniso_U_13
_atom_site_aniso_U_12
Ni1 0.0235(4) 0.0376(5) 0.0216(4) -0.0031(4) 0.0131(3) -0.0054(4)
C1 0.027(3) 0.039(4) 0.030(3) 0.006(3) 0.019(3) 0.004(3)
C2 0.035(4) 0.052(5) 0.054(4) 0.003(4) 0.022(3) 0.006(4)
C3 0.045(5) 0.059(5) 0.094(7) 0.021(5) 0.037(5) 0.021(4)
C4 0.040(4) 0.081(7) 0.057(5) 0.017(5) 0.009(4) 0.017(5)
C5 0.040(4) 0.085(7) 0.047(4) 0.000(4) -0.004(3) 0.010(5)
C6 0.040(4) 0.061(5) 0.026(3) -0.002(3) 0.007(3) 0.004(4)
C7 0.032(3) 0.032(4) 0.019(3) -0.010(3) 0.011(3) -0.005(3)
C8 0.100(7) 0.041(4) 0.046(5) -0.011(4) 0.003(4) 0.001(5)
C9 0.044(4) 0.027(4) 0.030(3) -0.003(3) 0.014(3) 0.002(3)
C10 0.048(4) 0.064(5) 0.048(4) 0.019(4) 0.017(4) 0.026(4)
C12 0.081(7) 0.123(9) 0.024(4) -0.004(5) 0.004(4) 0.043(7)
C13 0.046(5) 0.156(11) 0.073(6) -0.063(7) 0.001(4) -0.009(6)
C14 0.021(3) 0.116(8) 0.036(4) -0.036(5) 0.009(3) -0.012(5)
C15 0.039(4) 0.074(5) 0.054(4) -0.032(4) 0.031(4) -0.018(4)
C16 0.048(4) 0.052(5) 0.077(5) -0.032(4) 0.050(4) -0.026(4)
C17 0.066(6) 0.038(5) 0.098(7) -0.013(5) 0.057(6) -0.011(4)
C18 0.085(7) 0.040(5) 0.139(9) -0.012(6) 0.087(7) -0.012(5)
C19 0.084(7) 0.064(7) 0.122(9) -0.025(7) 0.073(7) -0.014(6)
C20 0.067(5) 0.056(5) 0.099(6) -0.050(5) 0.061(5) -0.045(5)
C21 0.063(5) 0.074(6) 0.079(5) -0.033(5) 0.052(4) -0.020(5)
C22 0.044(4) 0.045(4) 0.036(4) -0.003(3) 0.025(3) -0.006(3)
C23 0.044(4) 0.051(4) 0.037(4) -0.004(3) 0.028(3) -0.010(3)
C24 0.030(3) 0.052(4) 0.022(3) 0.002(3) 0.015(3) 0.001(3)
C25 0.061(5) 0.043(4) 0.045(4) -0.013(3) 0.033(4) -0.017(4)
C26 0.049(4) 0.046(4) 0.037(4) -0.006(3) 0.026(3) -0.011(4)
C27 0.035(3) 0.043(4) 0.024(3) 0.008(3) 0.020(3) 0.005(3)
C28 0.032(3) 0.052(4) 0.030(3) -0.003(3) 0.015(3) 0.001(3)
C29 0.031(3) 0.045(4) 0.037(4) -0.004(3) 0.015(3) -0.001(3)
C30 0.035(3) 0.043(4) 0.024(3) -0.005(3) 0.017(3) -0.003(3)
C31 0.031(3) 0.043(4) 0.036(4) -0.007(3) 0.021(3) -0.011(3)
C32 0.071(6) 0.077(7) 0.074(6) 0.001(5) 0.016(5) -0.014(5)
N1 0.023(2) 0.031(3) 0.027(3) -0.004(2) 0.014(2) 0.001(2)
N2 0.041(3) 0.040(3) 0.029(3) -0.012(3) -0.003(2) 0.000(3)
N3 0.033(3) 0.036(3) 0.033(3) 0.011(2) 0.018(2) 0.004(3)
N4 0.025(3) 0.087(5) 0.021(3) -0.004(3) 0.009(2) -0.003(3)
N5 0.030(3) 0.051(4) 0.054(3) -0.023(3) 0.028(3) -0.019(3)
N6 0.053(4) 0.100(5) 0.073(4) -0.066(4) 0.044(4) -0.054(4)
N7 0.031(3) 0.046(4) 0.027(3) 0.001(2) 0.015(2) -0.001(3)
N8 0.031(3) 0.036(3) 0.023(3) 0.003(2) 0.015(2) 0.002(2)
N9 0.070(4) 0.033(3) 0.038(4) -0.009(3) 0.014(3) -0.031(3)
O1 0.249(12) 0.359(18) 0.105(7) -0.123(9) 0.107(8) -0.225(13)
O2 0.345(15) 0.239(12) 0.038(4) -0.049(5) 0.049(6) -0.231(12)
O3 0.082(4) 0.053(3) 0.058(4) -0.009(3) -0.023(3) -0.025(3)
N10 0.071(5) 0.112(8) 0.076(6) -0.023(6) 0.002(5) -0.055(6)
O4 0.37(2) 0.240(17) 0.57(3) 0.27(2) 0.36(3) 0.225(18)
O5 0.41(2) 0.32(2) 0.31(2) 0.156(18) -0.27(2) -0.25(2)
O6 0.303(16) 0.149(10) 0.101(7) -0.024(7) 0.010(9) -0.099(11)
O7 0.057(4) 0.072(4) 0.093(5) 0.010(4) 0.013(3) 0.015(3)
C11 0.033(6) 0.074(9) 0.031(6) 0.026(6) 0.000(5) -0.006(6)
C11' 0.044(13) 0.060(15) 0.053(14) 0.017(12) -0.010(11) 0.028(12)
O8 0.29(2) 0.55(4) 0.47(3) -0.25(3) -0.07(2) 0.32(2)

loop_
_atom_type_symbol
_atom_type_description
_atom_type_scat_dispersion_real
_atom_type_scat_dispersion_imag
_atom_type_scat_source
C C 0.0033 0.0016 'International Tables Vol C Tables 4.2.6.8 and 6.1.1.4'
H H 0.0000 0.0000 'International Tables Vol C Tables 4.2.6.8 and 6.1.1.4'
N N 0.0061 0.0033 'International Tables Vol C Tables 4.2.6.8 and 6.1.1.4'
O O 0.0106 0.0060 'International Tables Vol C Tables 4.2.6.8 and 6.1.1.4'
Ni Ni 0.3393 1.1124 'International Tables Vol C Tables 4.2.6.8 and 6.1.1.4'

loop_
_geom_angle_atom_site_label_1
_geom_angle_atom_site_label_2
_geom_angle_atom_site_label_3
_geom_angle
_geom_angle_site_symmetry_3
N4 Ni1 N1 168.0(2) .
N4 Ni1 N5 79.8(3) .
N1 Ni1 N5 109.8(2) .
N4 Ni1 N3 93.4(3) .
N1 Ni1 N3 78.5(2) .
N5 Ni1 N3 167.14(18) .
N4 Ni1 N7 88.25(19) .
N1 Ni1 N7 84.11(18) .
N5 Ni1 N7 93.42(19) .
N3 Ni1 N7 97.34(18) .
N4 Ni1 N8 95.99(19) 4_566
N1 Ni1 N8 92.00(18) 4_566
N5 Ni1 N8 85.54(19) 4_566
N3 Ni1 N8 84.28(18) 4_566
N7 Ni1 N8 175.4(2) 4_566
C2 C1 C6 120.8(6) .
C2 C1 N1 131.4(6) .
C6 C1 N1 107.7(6) .
C3 C2 C1 116.0(8) .
C3 C2 H2A 122.0 .
C1 C2 H2A 122.0 .
C4 C3 C2 123.7(8) .
C4 C3 H3A 118.1 .
C2 C3 H3A 118.1 .
C3 C4 C5 121.5(8) .
C3 C4 H4A 119.3 .
C5 C4 H4A 119.3 .
C4 C5 C6 116.7(8) .
C4 C5 H5A 121.6 .
C6 C5 H5A 121.6 .
N2 C6 C1 106.6(6) .
N2 C6 C5 132.2(7) .
C1 C6 C5 121.2(7) .
N1 C7 N2 113.1(6) .
N1 C7 C9 121.1(5) .
N2 C7 C9 125.6(6) .
C9 C8 H8A 109.5 .
C9 C8 H8B 109.5 .
H8A C8 H8B 109.5 .
C9 C8 H8C 109.5 .
H8A C8 H8C 109.5 .
H8B C8 H8C 109.5 .
N3 C9 C7 113.4(6) .
N3 C9 C8 126.0(6) .
C7 C9 C8 120.5(6) .
C11' C10 N3 127.2(13) .
C11' C10 C11 45.5(11) .
N3 C10 C11 108.8(7) .
C11' C10 H10A 121.8 .
N3 C10 H10A 109.9 .
C11 C10 H10A 109.9 .
C11' C10 H10B 64.5 .
N3 C10 H10B 109.9 .
C11 C10 H10B 109.9 .
H10A C10 H10B 108.3 .
C11 C12 N4 118.8(8) .
C11 C12 C11' 43.5(9) .
N4 C12 C11' 115.6(9) .
C11 C12 H12A 107.6 .
N4 C12 H12A 107.6 .
C11' C12 H12A 136.0 .
C11 C12 H12B 107.6 .
N4 C12 H12B 107.6 .
C11' C12 H12B 67.8 .
H12A C12 H12B 107.0 .
C14 C13 H13A 109.5 .
C14 C13 H13B 109.5 .
H13A C13 H13B 109.5 .
C14 C13 H13C 109.5 .
H13A C13 H13C 109.5 .
H13B C13 H13C 109.5 .
N4 C14 C15 115.8(6) .
N4 C14 C13 124.8(10) .
C15 C14 C13 119.3(9) .
N5 C15 N6 109.5(9) .
N5 C15 C14 120.4(7) .
N6 C15 C14 130.1(8) .
C17 C16 C21 117.7(9) .
C17 C16 N5 133.5(7) .
C21 C16 N5 108.7(9) .
C16 C17 C18 117.5(10) .
C16 C17 H17A 121.2 .
C18 C17 H17A 121.2 .
C19 C18 C17 123.4(12) .
C19 C18 H18A 118.3 .
C17 C18 H18A 118.3 .
C18 C19 C20 122.9(11) .
C18 C19 H19A 118.5 .
C20 C19 H19A 118.5 .
C19 C20 C21 114.0(9) .
C19 C20 H20A 123.0 .
C21 C20 H20A 123.0 .
N6 C21 C20 131.7(10) .
N6 C21 C16 103.9(8) .
C20 C21 C16 124.3(11) .
N7 C22 C23 123.5(6) .
N7 C22 H22A 118.2 .
C23 C22 H22A 118.2 .
C24 C23 C22 118.4(6) .
C24 C23 H23A 120.8 .
C22 C23 H23A 120.8 .
C25 C24 C23 118.2(5) .
C25 C24 C27 122.0(6) .
C23 C24 C27 119.7(6) .
C24 C25 C26 118.4(6) .
C24 C25 H25A 120.8 .
C26 C25 H25A 120.8 .
N7 C26 C25 124.3(6) .
N7 C26 H26A 117.9 .
C25 C26 H26A 117.9 .
C31 C27 C28 117.9(5) .
C31 C27 C24 121.9(6) .
C28 C27 C24 120.1(6) .
C29 C28 C27 118.3(6) .
C29 C28 H28A 120.9 .
C27 C28 H28A 120.9 .
N8 C29 C28 123.7(6) .
N8 C29 H29A 118.1 .
C28 C29 H29A 118.1 .
N8 C30 C31 123.4(6) .
N8 C30 H30A 118.3 .
C31 C30 H30A 118.3 .
C27 C31 C30 119.6(6) .
C27 C31 H31A 120.2 .
C30 C31 H31A 120.2 .
O7 C32 H32A 109.5 .
O7 C32 H32B 109.5 .
H32A C32 H32B 109.5 .
O7 C32 H32C 109.5 .
H32A C32 H32C 109.5 .
H32B C32 H32C 109.5 .
C7 N1 C1 105.5(5) .
C7 N1 Ni1 110.5(4) .
C1 N1 Ni1 144.0(4) .
C7 N2 C6 107.0(5) .
C7 N2 H2B 126.5 .
C6 N2 H2B 126.5 .
C9 N3 C10 120.9(6) .
C9 N3 Ni1 115.4(4) .
C10 N3 Ni1 123.4(5) .
C14 N4 C12 122.0(7) .
C14 N4 Ni1 113.4(6) .
C12 N4 Ni1 124.5(6) .
C15 N5 C16 107.3(7) .
C15 N5 Ni1 110.1(6) .
C16 N5 Ni1 142.5(5) .
C15 N6 C21 110.5(7) .
C15 N6 H6A 124.8 .
C21 N6 H6A 124.8 .
C22 N7 C26 117.1(5) .
C22 N7 Ni1 119.4(4) .
C26 N7 Ni1 123.5(4) .
C30 N8 C29 117.0(5) .
C30 N8 Ni1 122.5(4) 4_665
C29 N8 Ni1 120.2(4) 4_665
O2 N9 O1 109.1(8) .
O2 N9 O3 131.5(7) .
O1 N9 O3 118.7(7) .
O5 N10 O6 129(2) .
O5 N10 O4 117.0(19) .
O6 N10 O4 113.6(18) .
C32 O7 H7 109.5 .
C12 C11 C10 119.3(8) .
C10 C11' C12 118.6(15) .

loop_
_geom_bond_atom_site_label_1
_geom_bond_atom_site_label_2
_geom_bond_distance
_geom_bond_site_symmetry_2
Ni1 N4 2.080(6) .
Ni1 N1 2.086(5) .
Ni1 N5 2.087(6) .
Ni1 N3 2.096(6) .
Ni1 N7 2.155(4) .
Ni1 N8 2.165(4) 4_566
C1 C2 1.388(10) .
C1 C6 1.398(10) .
C1 N1 1.393(8) .
C2 C3 1.377(10) .
C2 H2A 0.9300 .
C3 C4 1.366(12) .
C3 H3A 0.9300 .
C4 C5 1.359(12) .
C4 H4A 0.9300 .
C5 C6 1.410(11) .
C5 H5A 0.9300 .
C6 N2 1.356(9) .
C7 N1 1.306(7) .
C7 N2 1.343(8) .
C7 C9 1.464(9) .
C8 C9 1.505(10) .
C8 H8A 0.9600 .
C8 H8B 0.9600 .
C8 H8C 0.9600 .
C9 N3 1.277(8) .
C10 C11' 1.28(2) .
C10 N3 1.475(9) .
C10 C11 1.665(14) .
C10 H10A 0.9700 .
C10 H10B 0.9700 .
C12 C11 1.342(15) .
C12 N4 1.437(11) .
C12 C11' 1.73(3) .
C12 H12A 0.9700 .
C12 H12B 0.9700 .
C13 C14 1.502(10) .
C13 H13A 0.9600 .
C13 H13B 0.9600 .
C13 H13C 0.9600 .
C14 N4 1.307(10) .
C14 C15 1.434(12) .
C15 N5 1.323(10) .
C15 N6 1.377(10) .
C16 C17 1.366(12) .
C16 C21 1.412(11) .
C16 N5 1.429(11) .
C17 C18 1.385(11) .
C17 H17A 0.9300 .
C18 C19 1.322(13) .
C18 H18A 0.9300 .
C19 C20 1.373(13) .
C19 H19A 0.9300 .
C20 C21 1.391(13) .
C20 H20A 0.9300 .
C21 N6 1.396(12) .
C22 N7 1.321(8) .
C22 C23 1.400(7) .
C22 H22A 0.9300 .
C23 C24 1.394(9) .
C23 H23A 0.9300 .
C24 C25 1.369(9) .
C24 C27 1.492(7) .
C25 C26 1.401(8) .
C25 H25A 0.9300 .
C26 N7 1.319(8) .
C26 H26A 0.9300 .
C27 C31 1.350(9) .
C27 C28 1.410(9) .
C28 C29 1.383(8) .
C28 H28A 0.9300 .
C29 N8 1.335(8) .
C29 H29A 0.9300 .
C30 N8 1.321(8) .
C30 C31 1.400(7) .
C30 H30A 0.9300 .
C31 H31A 0.9300 .
C32 O7 1.418(10) .
C32 H32A 0.9600 .
C32 H32B 0.9600 .
C32 H32C 0.9600 .
N2 H2B 0.8600 .
N6 H6A 0.8600 .
N8 Ni1 2.165(4) 4_665
N9 O2 1.106(8) .
N9 O1 1.192(11) .
N9 O3 1.203(7) .
N10 O5 1.025(14) .
N10 O6 1.069(11) .
N10 O4 1.199(14) .
O7 H7 0.8200 .

loop_
_geom_torsion_atom_site_label_1
_geom_torsion_atom_site_label_2
_geom_torsion_atom_site_label_3
_geom_torsion_atom_site_label_4
_geom_torsion
_geom_torsion_site_symmetry_1
_geom_torsion_site_symmetry_4
C6 C1 C2 C3 1.9(9) . .
N1 C1 C2 C3 178.2(6) . .
C1 C2 C3 C4 1.3(10) . .
C2 C3 C4 C5 -3.0(12) . .
C3 C4 C5 C6 1.4(12) . .
C2 C1 C6 N2 175.0(5) . .
N1 C1 C6 N2 -2.2(6) . .
C2 C1 C6 C5 -3.4(9) . .
N1 C1 C6 C5 179.5(6) . .
C4 C5 C6 N2 -176.2(7) . .
C4 C5 C6 C1 1.7(10) . .
N1 C7 C9 N3 -1.2(7) . .
N2 C7 C9 N3 173.3(5) . .
N1 C7 C9 C8 -178.9(6) . .
N2 C7 C9 C8 -4.4(9) . .
N4 C14 C15 N5 1.7(8) . .
C13 C14 C15 N5 -176.0(6) . .
N4 C14 C15 N6 -179.4(6) . .
C13 C14 C15 N6 2.8(10) . .
C21 C16 C17 C18 3.8(9) . .
N5 C16 C17 C18 179.4(6) . .
C16 C17 C18 C19 -1.5(11) . .
C17 C18 C19 C20 -1.5(12) . .
C18 C19 C20 C21 1.8(11) . .
C19 C20 C21 N6 -176.6(7) . .
C19 C20 C21 C16 0.9(10) . .
C17 C16 C21 N6 174.3(6) . .
N5 C16 C21 N6 -2.3(7) . .
C17 C16 C21 C20 -3.7(10) . .
N5 C16 C21 C20 179.7(6) . .
N7 C22 C23 C24 1.8(11) . .
C22 C23 C24 C25 -1.5(10) . .
C22 C23 C24 C27 175.5(6) . .
C23 C24 C25 C26 0.2(11) . .
C27 C24 C25 C26 -176.8(7) . .
C24 C25 C26 N7 1.1(12) . .
C25 C24 C27 C31 47.1(10) . .
C23 C24 C27 C31 -129.7(7) . .
C25 C24 C27 C28 -135.8(7) . .
C23 C24 C27 C28 47.3(9) . .
C31 C27 C28 C29 1.0(10) . .
C24 C27 C28 C29 -176.2(6) . .
C27 C28 C29 N8 -0.2(10) . .
C28 C27 C31 C30 -2.7(10) . .
C24 C27 C31 C30 174.4(6) . .
N8 C30 C31 C27 4.0(10) . .
N2 C7 N1 C1 -1.6(6) . .
C9 C7 N1 C1 173.5(5) . .
N2 C7 N1 Ni1 177.8(4) . .
C9 C7 N1 Ni1 -7.1(6) . .
C2 C1 N1 C7 -174.4(6) . .
C6 C1 N1 C7 2.3(6) . .
C2 C1 N1 Ni1 6.6(10) . .
C6 C1 N1 Ni1 -176.7(4) . .
N4 Ni1 N1 C7 56.8(11) . .
N5 Ni1 N1 C7 -161.1(3) . .
N3 Ni1 N1 C7 8.7(3) . .
N7 Ni1 N1 C7 107.4(4) . .
N8 Ni1 N1 C7 -75.1(4) 4_566 .
N4 Ni1 N1 C1 -124.3(11) . .
N5 Ni1 N1 C1 17.9(6) . .
N3 Ni1 N1 C1 -172.4(6) . .
N7 Ni1 N1 C1 -73.6(6) . .
N8 Ni1 N1 C1 103.9(6) 4_566 .
N1 C7 N2 C6 0.3(7) . .
C9 C7 N2 C6 -174.6(5) . .
C1 C6 N2 C7 1.2(6) . .
C5 C6 N2 C7 179.3(7) . .
C7 C9 N3 C10 -177.3(5) . .
C8 C9 N3 C10 0.3(9) . .
C7 C9 N3 Ni1 9.1(6) . .
C8 C9 N3 Ni1 -173.3(5) . .
C11' C10 N3 C9 -160.8(15) . .
C11 C10 N3 C9 151.3(6) . .
C11' C10 N3 Ni1 12.2(16) . .
C11 C10 N3 Ni1 -35.6(7) . .
N4 Ni1 N3 C9 178.8(4) . .
N1 Ni1 N3 C9 -10.1(4) . .
N5 Ni1 N3 C9 120.9(10) . .
N7 Ni1 N3 C9 -92.5(4) . .
N8 Ni1 N3 C9 83.1(4) 4_566 .
N4 Ni1 N3 C10 5.4(4) . .
N1 Ni1 N3 C10 176.5(4) . .
N5 Ni1 N3 C10 -52.5(12) . .
N7 Ni1 N3 C10 94.1(4) . .
N8 Ni1 N3 C10 -90.3(4) 4_566 .
C15 C14 N4 C12 -179.5(6) . .
C13 C14 N4 C12 -1.9(10) . .
C15 C14 N4 Ni1 4.1(7) . .
C13 C14 N4 Ni1 -178.4(5) . .
C11 C12 N4 C14 -160.1(8) . .
C11' C12 N4 C14 150.8(10) . .
C11 C12 N4 Ni1 15.9(10) . .
C11' C12 N4 Ni1 -33.2(12) . .
N1 Ni1 N4 C14 138.4(10) . .
N5 Ni1 N4 C14 -5.7(4) . .
N3 Ni1 N4 C14 -174.7(4) . .
N7 Ni1 N4 C14 88.1(4) . .
N8 Ni1 N4 C14 -90.1(4) 4_566 .
N1 Ni1 N4 C12 -37.9(13) . .
N5 Ni1 N4 C12 178.0(5) . .
N3 Ni1 N4 C12 9.0(5) . .
N7 Ni1 N4 C12 -88.2(5) . .
N8 Ni1 N4 C12 93.6(5) 4_566 .
N6 C15 N5 C16 -3.0(6) . .
C14 C15 N5 C16 176.1(5) . .
N6 C15 N5 Ni1 174.6(4) . .
C14 C15 N5 Ni1 -6.4(7) . .
C17 C16 N5 C15 -172.5(7) . .
C21 C16 N5 C15 3.3(6) . .
C17 C16 N5 Ni1 11.3(12) . .
C21 C16 N5 Ni1 -172.9(5) . .
N4 Ni1 N5 C15 6.2(4) . .
N1 Ni1 N5 C15 -166.3(4) . .
N3 Ni1 N5 C15 65.4(11) . .
N7 Ni1 N5 C15 -81.4(4) . .
N8 Ni1 N5 C15 103.2(4) 4_566 .
N4 Ni1 N5 C16 -177.6(6) . .
N1 Ni1 N5 C16 9.8(7) . .
N3 Ni1 N5 C16 -118.4(10) . .
N7 Ni1 N5 C16 94.8(6) . .
N8 Ni1 N5 C16 -80.7(6) 4_566 .
N5 C15 N6 C21 1.6(7) . .
C14 C15 N6 C21 -177.4(6) . .
C20 C21 N6 C15 178.3(7) . .
C16 C21 N6 C15 0.5(7) . .
C23 C22 N7 C26 -0.6(10) . .
C23 C22 N7 Ni1 178.7(5) . .
C25 C26 N7 C22 -0.9(11) . .
C25 C26 N7 Ni1 179.9(6) . .
N4 Ni1 N7 C22 97.9(5) . .
N1 Ni1 N7 C22 -72.9(5) . .
N5 Ni1 N7 C22 177.6(5) . .
N3 Ni1 N7 C22 4.6(5) . .
N8 Ni1 N7 C22 -106(3) 4_566 .
N4 Ni1 N7 C26 -82.9(6) . .
N1 Ni1 N7 C26 106.4(6) . .
N5 Ni1 N7 C26 -3.2(6) . .
N3 Ni1 N7 C26 -176.1(5) . .
N8 Ni1 N7 C26 74(3) 4_566 .
C31 C30 N8 C29 -3.0(10) . .
C31 C30 N8 Ni1 -176.6(5) . 4_665
C28 C29 N8 C30 1.1(10) . .
C28 C29 N8 Ni1 174.9(5) . 4_665
N4 C12 C11 C10 -59.2(13) . .
C11' C12 C11 C10 38.8(11) . .
C11' C10 C11 C12 -54.6(16) . .
N3 C10 C11 C12 69.6(11) . .
N3 C10 C11' C12 -41(2) . .
C11 C10 C11' C12 38.9(11) . .
C11 C12 C11' C10 -53.9(16) . .
N4 C12 C11' C10 52(2) . .
